data_4504990
loop_
_publ_author_name
'L\"u, Jian'
'Shen, Enhong'
'Li, Yangguang'
'Xiao, Dongrong'
'Wang, Enbo'
'Xu, Lin'

_publ_section_title
;
 A Novel Pillar-Layered Organic&#x2212;Inorganic Hybrid Based on
 Lanthanide Polymer and Polyomolybdate Clusters:&#x2009; New Opportunity
 toward the Design and Synthesis of Porous Framework
;
_journal_issue 1
_journal_name_full 'Crystal Growth &amp; Design'
_journal_page_first 65
_journal_paper_doi 10.1021/cg049732j
_journal_volume 5
_journal_year 2005
_chemical_formula_sum 'C28 H56 La4 Mo8 N4 O64'
_chemical_formula_weight 2795.93
_chemical_name_systematic
; 
 ? 
;
_space_group_IT_number 2
_symmetry_cell_setting triclinic
_symmetry_space_group_name_Hall '-P 1'
_symmetry_space_group_name_H-M 'P -1'
_atom_sites_solution_hydrogens geom
_atom_sites_solution_primary direct
_atom_sites_solution_secondary difmap
_audit_creation_method SHELXL-97
_cell_angle_alpha 94.22(3)
_cell_angle_beta 109.01(3)
_cell_angle_gamma 115.57(3)
_cell_formula_units_Z 1
_cell_length_a 11.552(2)
_cell_length_b 12.742(3)
_cell_length_c 14.589(3)
_cell_measurement_temperature 293(2)
_cell_volume 1772.8(10)
_computing_cell_refinement 'Rapid Auto'
_computing_data_collection 'Rapid Auto'
_computing_data_reduction 'Rapid Auto'
_computing_structure_refinement 'SHELXL-97 (Sheldrick, 1997)'
_computing_structure_solution 'SHELXS-97 (Sheldrick, 1990)'
_diffrn_ambient_temperature 293(2)
_diffrn_detector_area_resol_mean 0.01
_diffrn_measured_fraction_theta_full 0.988
_diffrn_measured_fraction_theta_max 0.988
_diffrn_measurement_device_type 'Rigaku R-AXIS RAPID IP'
_diffrn_measurement_method Oscillation
_diffrn_radiation_monochromator graphite
_diffrn_radiation_source 'fine-focus sealed tube'
_diffrn_radiation_type MoK\a
_diffrn_radiation_wavelength 0.71073
_diffrn_reflns_av_R_equivalents 0.0417
_diffrn_reflns_av_sigmaI/netI 0.0410
_diffrn_reflns_limit_h_max 14
_diffrn_reflns_limit_h_min -14
_diffrn_reflns_limit_k_max 16
_diffrn_reflns_limit_k_min -16
_diffrn_reflns_limit_l_max 18
_diffrn_reflns_limit_l_min -18
_diffrn_reflns_number 13008
_diffrn_reflns_theta_full 27.48
_diffrn_reflns_theta_max 27.48
_diffrn_reflns_theta_min 2.03
_diffrn_standards_decay_% none
_diffrn_standards_interval_count 0
_diffrn_standards_interval_time 0
_diffrn_standards_number 0
_exptl_absorpt_coefficient_mu 3.842
_exptl_absorpt_correction_T_max 0.292
_exptl_absorpt_correction_T_min 0.186
_exptl_absorpt_correction_type multi-scan
_exptl_absorpt_process_details 'ABSCOR by T.Higashi    8 March, 1995'
_exptl_crystal_colour colorless
_exptl_crystal_density_diffrn 2.619
_exptl_crystal_density_method 'not measured'
_exptl_crystal_description block
_exptl_crystal_F_000 1328
_exptl_crystal_size_max 0.48
_exptl_crystal_size_mid 0.27
_exptl_crystal_size_min 0.18
_refine_diff_density_max 0.926
_refine_diff_density_min -1.026
_refine_diff_density_rms 0.227
_refine_ls_extinction_method none
_refine_ls_goodness_of_fit_ref 1.066
_refine_ls_hydrogen_treatment mixed
_refine_ls_matrix_type full
_refine_ls_number_parameters 487
_refine_ls_number_reflns 8012
_refine_ls_number_restraints 0
_refine_ls_restrained_S_all 1.066
_refine_ls_R_factor_all 0.0355
_refine_ls_R_factor_gt 0.0285
_refine_ls_shift/su_max 0.002
_refine_ls_shift/su_mean 0.000
_refine_ls_structure_factor_coef Fsqd
_refine_ls_weighting_details 'calc w=1/[\s^2^(Fo^2^)+(0.0540P)^2^+0.0000P] where P=(Fo^2^+2Fc^2^)/3'
_refine_ls_weighting_scheme calc
_refine_ls_wR_factor_gt 0.0800
_refine_ls_wR_factor_ref 0.0832
_reflns_number_gt 7160
_reflns_number_total 8012
_reflns_threshold_expression >2sigma(I)
_cod_data_source_file cg049732jsi20040802_030903.cif
_cod_data_source_block lj06a
_cod_depositor_comments
;
The following automatic conversions were performed:

'_symmetry_cell_setting' value 'Triclinic' changed to 'triclinic'
according to /home/saulius/struct/CIF-dictionaries/cif_core.dic
dictionary named 'cif_core.dic' version 2.4.1 from
2010-06-29.

'_exptl_absorpt_correction_type' value 'Multi-scan'
changed to 'multi-scan' according to
/home/saulius/struct/CIF-dictionaries/cif_core.dic dictionary named
'cif_core.dic' version 2.4.1 from 2010-06-29.

Automatic conversion script
Id: cif_fix_values 1715 2011-07-08 13:25:40Z adriana 
;
_cod_original_cell_volume 1772.9(6)
_cod_original_sg_symbol_H-M P-1
_cod_database_code 4504990

loop_
_symmetry_equiv_pos_as_xyz
'x, y, z'
'-x, -y, -z'

loop_
_atom_site_label
_atom_site_type_symbol
_atom_site_fract_x
_atom_site_fract_y
_atom_site_fract_z
_atom_site_U_iso_or_equiv
_atom_site_adp_type
_atom_site_occupancy
_atom_site_symmetry_multiplicity
_atom_site_calc_flag
_atom_site_refinement_flags
La1 La 0.88151(2) 0.451697(17) 0.831110(14) 0.01374(6) Uani 1 1 d .
La2 La 0.73449(2) 0.524379(19) 0.443686(15) 0.01875(7) Uani 1 1 d .
Mo1 Mo 0.87277(4) 0.92697(3) 0.72809(2) 0.02704(9) Uani 1 1 d .
Mo2 Mo 0.87802(4) 1.12568(3) 0.88441(2) 0.01967(8) Uani 1 1 d .
Mo3 Mo 0.84925(3) 0.75930(3) 0.88604(2) 0.01882(8) Uani 1 1 d .
Mo4 Mo 0.85370(3) 0.95644(3) 1.03809(2) 0.01732(8) Uani 1 1 d .
O1 O 0.8746(3) 0.5416(3) 0.6775(2) 0.0261(6) Uani 1 1 d .
O2 O 0.9694(3) 0.6551(3) 0.5873(2) 0.0325(7) Uani 1 1 d .
O3 O 1.1163(3) 0.5477(2) 0.98793(19) 0.0212(5) Uani 1 1 d .
O4 O 1.3082(3) 0.7070(3) 1.0959(2) 0.0260(6) Uani 1 1 d .
O5 O 0.9087(3) 0.5619(3) 0.3652(2) 0.0313(7) Uani 1 1 d .
O6 O 0.9873(3) 0.6057(3) 0.2456(2) 0.0281(6) Uani 1 1 d .
O7 O 0.5063(3) 0.5236(3) 0.3561(2) 0.0291(6) Uani 1 1 d .
O8 O 0.3583(3) 0.5601(3) 0.2390(2) 0.0261(6) Uani 1 1 d .
O9 O 0.6946(4) 0.8622(3) 0.6786(3) 0.0437(8) Uani 1 1 d .
O10 O 0.8814(3) 0.6399(2) 0.8970(2) 0.0260(6) Uani 1 1 d .
O11 O 0.8958(3) 0.9527(2) 0.90278(19) 0.0200(5) Uani 1 1 d .
O12 O 0.7007(3) 1.0514(3) 0.8353(2) 0.0347(7) Uani 1 1 d .
O13 O 0.9163(4) 0.9278(3) 0.6272(2) 0.0433(9) Uani 1 1 d .
O14 O 0.9153(3) 1.0896(2) 0.77243(19) 0.0263(6) Uani 1 1 d .
O15 O 0.8886(3) 0.7931(3) 0.7726(2) 0.0268(6) Uani 1 1 d .
O16 O 0.8945(3) 0.9835(3) 1.1664(2) 0.0262(6) Uani 1 1 d .
O17 O 0.9230(3) 0.2740(2) 0.8919(2) 0.0241(6) Uani 1 1 d .
O18 O 0.6785(3) 0.8900(3) 0.9846(2) 0.0309(6) Uani 1 1 d .
O19 O 0.8857(3) 0.8185(2) 1.02651(19) 0.0183(5) Uani 1 1 d .
O20 O 0.9076(3) 1.1195(2) 1.02553(19) 0.0201(5) Uani 1 1 d .
O21 O 0.6721(3) 0.6976(3) 0.8376(2) 0.0306(7) Uani 1 1 d .
OW1 O 0.7004(3) 0.2696(3) 0.6806(2) 0.0372(7) Uani 1 1 d .
HW1A H 0.6251 0.2209 0.6841 0.045 Uiso 1 1 d R
HW1B H 0.7427 0.2418 0.6494 0.045 Uiso 1 1 d R
OW2 O 0.6809(3) 0.6245(3) 0.5725(2) 0.0341(7) Uani 1 1 d .
HW2A H 0.7408 0.6735 0.6364 0.041 Uiso 1 1 d R
HW2B H 0.6163 0.6597 0.5458 0.041 Uiso 1 1 d R
OW3 O 0.5722(4) 0.3544(3) 0.5056(2) 0.0390(8) Uani 1 1 d .
HW3A H 0.6135 0.3399 0.5568 0.047 Uiso 1 1 d R
HW3B H 0.5826 0.4118 0.5299 0.047 Uiso 1 1 d R
OW4 O 0.8344(3) 0.3797(3) 0.4870(2) 0.0328(7) Uani 1 1 d .
HW4A H 0.9059 0.3762 0.5377 0.039 Uiso 1 1 d R
HW4B H 0.8766 0.4152 0.4377 0.039 Uiso 1 1 d R
OW5 O 0.5899(4) 0.3265(3) 0.3048(2) 0.0398(8) Uani 1 1 d .
HW5A H 0.5224 0.3175 0.2547 0.048 Uiso 1 1 d R
HW5B H 0.6025 0.2610 0.3226 0.048 Uiso 1 1 d R
OW6 O 0.8230(4) 0.7517(3) 0.4486(2) 0.0465(9) Uani 1 1 d .
HW6A H 0.8036 0.7923 0.4025 0.056 Uiso 1 1 d R
HW6B H 0.8366 0.7852 0.5152 0.056 Uiso 1 1 d R
OW7 O 0.7173(11) 0.1007(8) 0.5695(6) 0.173(4) Uani 1 1 d .
HW7A H 0.6280 0.0597 0.5906 0.208 Uiso 1 1 d R
HW7B H 0.7191 0.0809 0.6476 0.208 Uiso 1 1 d R
OW8 O 0.1314(7) -0.0980(6) 0.5290(5) 0.135(3) Uani 1 1 d .
HW8A H 0.0534 -0.1641 0.5442 0.162 Uiso 1 1 d R
HW8B H 0.1012 -0.0608 0.5149 0.162 Uiso 1 1 d R
OW9 O 0.5500(5) 0.1037(5) 0.3627(4) 0.0837(15) Uani 1 1 d .
HW9A H 0.5481 0.1494 0.4169 0.100 Uiso 1 1 d R
HW9B H 0.5431 0.1706 0.3376 0.100 Uiso 1 1 d R
OW10 O 0.7740(4) 0.8886(4) 0.3168(3) 0.0609(11) Uani 1 1 d .
H100 H 0.8565 0.9323 0.3083 0.073 Uiso 1 1 d R
H101 H 0.7909 0.9251 0.3747 0.073 Uiso 1 1 d R
OW11 O 0.5218(4) -0.1152(4) 0.2661(3) 0.0540(10) Uani 1 1 d .
H110 H 0.4217 -0.1578 0.2184 0.065 Uiso 1 1 d R
H111 H 0.5320 -0.0360 0.2995 0.065 Uiso 1 1 d R
N1 N 1.1105(3) 0.6533(3) 0.8400(2) 0.0190(6) Uani 1 1 d .
N2 N 0.6778(3) 0.5694(3) 0.2650(2) 0.0172(6) Uani 1 1 d .
C1 C 1.1077(4) 0.6987(4) 0.7604(3) 0.0217(7) Uani 1 1 d .
C2 C 1.2194(5) 0.8021(4) 0.7620(3) 0.0344(10) Uani 1 1 d .
H2A H 1.2135 0.8327 0.7057 0.041 Uiso 1 1 calc R
C3 C 1.3406(5) 0.8596(4) 0.8489(3) 0.0439(13) Uani 1 1 d .
H3A H 1.4181 0.9283 0.8515 0.053 Uiso 1 1 calc R
C4 C 1.3438(5) 0.8129(4) 0.9312(3) 0.0322(10) Uani 1 1 d .
H4A H 1.4232 0.8500 0.9907 0.039 Uiso 1 1 calc R
C5 C 1.2272(4) 0.7100(3) 0.9242(3) 0.0211(7) Uani 1 1 d .
C6 C 0.9739(4) 0.6271(4) 0.6687(3) 0.0227(8) Uani 1 1 d .
C7 C 1.2188(4) 0.6524(3) 1.0089(3) 0.0185(7) Uani 1 1 d .
C8 C 0.5612(4) 0.5769(3) 0.2187(3) 0.0190(7) Uani 1 1 d .
C9 C 0.5337(4) 0.6081(4) 0.1283(3) 0.0268(8) Uani 1 1 d .
H9B H 0.4523 0.6127 0.0974 0.032 Uiso 1 1 calc R
C10 C 0.6297(5) 0.6326(4) 0.0845(3) 0.0315(9) Uani 1 1 d .
H10B H 0.6147 0.6560 0.0247 0.038 Uiso 1 1 calc R
C11 C 0.7473(4) 0.6217(4) 0.1305(3) 0.0263(8) Uani 1 1 d .
H11B H 0.8112 0.6343 0.1013 0.032 Uiso 1 1 calc R
C12 C 0.7677(4) 0.5912(3) 0.2221(3) 0.0186(7) Uani 1 1 d .
C13 C 0.4661(4) 0.5516(3) 0.2751(3) 0.0193(7) Uani 1 1 d .
C14 C 0.8979(4) 0.5851(3) 0.2812(3) 0.0209(7) Uani 1 1 d .

loop_
_atom_site_aniso_label
_atom_site_aniso_U_11
_atom_site_aniso_U_22
_atom_site_aniso_U_33
_atom_site_aniso_U_23
_atom_site_aniso_U_13
_atom_site_aniso_U_12
La1 0.01328(11) 0.01581(10) 0.01435(10) 0.00470(7) 0.00654(8) 0.00800(9)
La2 0.01602(12) 0.02590(12) 0.01748(11) 0.00793(8) 0.00798(9) 0.01141(10)
Mo1 0.0358(2) 0.02500(18) 0.01943(16) 0.00366(13) 0.00856(15) 0.01599(17)
Mo2 0.02179(18) 0.01837(16) 0.02089(15) 0.00614(12) 0.00677(13) 0.01245(14)
Mo3 0.01921(17) 0.01415(15) 0.02042(15) 0.00131(12) 0.00559(13) 0.00792(13)
Mo4 0.01764(17) 0.01575(15) 0.02240(15) 0.00577(12) 0.01075(13) 0.00911(13)
O1 0.0172(14) 0.0283(15) 0.0246(13) 0.0085(11) 0.0045(11) 0.0066(12)
O2 0.0269(16) 0.0453(18) 0.0160(12) 0.0133(12) 0.0070(12) 0.0098(14)
O3 0.0203(14) 0.0218(13) 0.0192(12) 0.0074(10) 0.0078(11) 0.0078(11)
O4 0.0214(15) 0.0322(15) 0.0197(13) 0.0070(11) 0.0039(11) 0.0120(13)
O5 0.0251(16) 0.059(2) 0.0258(14) 0.0236(14) 0.0163(12) 0.0273(16)
O6 0.0285(16) 0.0400(17) 0.0314(15) 0.0154(13) 0.0196(13) 0.0231(14)
O7 0.0223(15) 0.0495(19) 0.0223(13) 0.0138(13) 0.0116(12) 0.0203(14)
O8 0.0171(14) 0.0292(15) 0.0367(15) 0.0099(12) 0.0107(12) 0.0148(12)
O9 0.040(2) 0.041(2) 0.0435(19) 0.0055(15) 0.0065(16) 0.0221(17)
O10 0.0299(16) 0.0197(13) 0.0278(14) 0.0034(11) 0.0082(12) 0.0141(13)
O11 0.0224(14) 0.0180(13) 0.0220(12) 0.0070(10) 0.0093(11) 0.0110(11)
O12 0.0231(16) 0.0334(16) 0.0411(17) 0.0102(14) 0.0045(14) 0.0139(14)
O13 0.067(3) 0.0407(19) 0.0265(15) 0.0087(14) 0.0218(17) 0.0269(19)
O14 0.0395(18) 0.0235(14) 0.0213(13) 0.0086(11) 0.0131(13) 0.0185(14)
O15 0.0342(17) 0.0234(14) 0.0209(13) -0.0001(11) 0.0096(12) 0.0140(13)
O16 0.0329(17) 0.0263(14) 0.0295(14) 0.0106(12) 0.0199(13) 0.0167(13)
O17 0.0286(16) 0.0230(14) 0.0263(13) 0.0097(11) 0.0126(12) 0.0154(13)
O18 0.0209(15) 0.0268(15) 0.0425(17) 0.0079(13) 0.0115(13) 0.0104(13)
O19 0.0214(14) 0.0155(12) 0.0224(12) 0.0070(10) 0.0115(11) 0.0102(11)
O20 0.0231(14) 0.0165(12) 0.0252(13) 0.0053(10) 0.0120(11) 0.0116(11)
O21 0.0239(16) 0.0269(15) 0.0325(15) -0.0001(12) 0.0044(13) 0.0112(13)
OW1 0.0310(18) 0.0316(17) 0.0417(17) -0.0012(14) 0.0170(15) 0.0088(14)
OW2 0.0326(18) 0.0397(18) 0.0304(15) 0.0009(13) 0.0101(14) 0.0209(16)
OW3 0.040(2) 0.0431(19) 0.0418(18) 0.0220(15) 0.0211(16) 0.0215(17)
OW4 0.0324(18) 0.0448(19) 0.0293(15) 0.0134(14) 0.0107(13) 0.0259(16)
OW5 0.0365(19) 0.0350(18) 0.0354(17) 0.0015(14) 0.0005(15) 0.0178(16)
OW6 0.076(3) 0.0316(17) 0.0232(15) 0.0075(13) 0.0152(17) 0.0214(19)
OW7 0.319(13) 0.161(8) 0.157(7) 0.051(6) 0.143(8) 0.177(9)
OW8 0.107(6) 0.104(5) 0.156(7) -0.004(5) 0.070(5) 0.013(4)
OW9 0.076(4) 0.066(3) 0.106(4) 0.015(3) 0.023(3) 0.042(3)
OW10 0.054(3) 0.070(3) 0.062(3) 0.032(2) 0.027(2) 0.027(2)
OW11 0.033(2) 0.045(2) 0.056(2) 0.0001(18) 0.0011(18) 0.0096(18)
N1 0.0181(16) 0.0215(15) 0.0172(14) 0.0071(12) 0.0073(12) 0.0088(13)
N2 0.0163(15) 0.0231(15) 0.0156(13) 0.0070(12) 0.0072(12) 0.0114(13)
C1 0.020(2) 0.0257(19) 0.0207(17) 0.0087(15) 0.0091(15) 0.0114(17)
C2 0.033(3) 0.034(2) 0.026(2) 0.0156(18) 0.0117(19) 0.006(2)
C3 0.032(3) 0.037(3) 0.030(2) 0.015(2) 0.005(2) -0.007(2)
C4 0.023(2) 0.031(2) 0.0238(19) 0.0065(17) 0.0040(17) 0.0013(18)
C5 0.0184(19) 0.0214(18) 0.0213(17) 0.0066(14) 0.0083(15) 0.0071(16)
C6 0.021(2) 0.028(2) 0.0211(17) 0.0101(15) 0.0089(15) 0.0129(17)
C7 0.0142(18) 0.0268(19) 0.0175(16) 0.0060(14) 0.0073(14) 0.0117(15)
C8 0.0174(19) 0.0205(17) 0.0221(17) 0.0072(14) 0.0087(15) 0.0109(15)
C9 0.023(2) 0.036(2) 0.028(2) 0.0144(17) 0.0115(17) 0.0180(19)
C10 0.030(2) 0.042(2) 0.029(2) 0.0190(19) 0.0148(18) 0.020(2)
C11 0.024(2) 0.037(2) 0.0255(19) 0.0154(17) 0.0143(17) 0.0167(19)
C12 0.0194(19) 0.0240(18) 0.0193(16) 0.0097(14) 0.0111(15) 0.0132(16)
C13 0.0150(18) 0.0189(17) 0.0215(17) 0.0027(14) 0.0069(14) 0.0066(15)
C14 0.022(2) 0.030(2) 0.0218(17) 0.0088(15) 0.0140(15) 0.0175(17)

loop_
_atom_type_symbol
_atom_type_description
_atom_type_scat_dispersion_real
_atom_type_scat_dispersion_imag
_atom_type_scat_source
C C 0.0033 0.0016 'International Tables Vol C Tables 4.2.6.8 and 6.1.1.4'
H H 0.0000 0.0000 'International Tables Vol C Tables 4.2.6.8 and 6.1.1.4'
N N 0.0061 0.0033 'International Tables Vol C Tables 4.2.6.8 and 6.1.1.4'
O O 0.0106 0.0060 'International Tables Vol C Tables 4.2.6.8 and 6.1.1.4'
Mo Mo -1.6832 0.6857 'International Tables Vol C Tables 4.2.6.8 and 6.1.1.4'
La La -0.2871 2.4523 'International Tables Vol C Tables 4.2.6.8 and 6.1.1.4'

loop_
_geom_angle_atom_site_label_1
_geom_angle_atom_site_label_2
_geom_angle_atom_site_label_3
_geom_angle
_geom_angle_site_symmetry_1
_geom_angle_site_symmetry_3
O6 La1 O10 138.46(10) 2_766 .
O6 La1 O8 133.24(10) 2_766 2_666
O10 La1 O8 66.28(10) . 2_666
O6 La1 OW1 72.99(11) 2_766 .
O10 La1 OW1 131.52(10) . .
O8 La1 OW1 66.71(11) 2_666 .
O6 La1 O1 73.27(9) 2_766 .
O10 La1 O1 81.04(9) . .
O8 La1 O1 74.90(9) 2_666 .
OW1 La1 O1 76.10(10) . .
O6 La1 O3 82.87(9) 2_766 .
O10 La1 O3 81.33(10) . .
O8 La1 O3 143.13(9) 2_666 .
OW1 La1 O3 147.04(10) . .
O1 La1 O3 118.34(9) . .
O6 La1 O3 129.06(9) 2_766 2_767
O10 La1 O3 71.91(9) . 2_767
O8 La1 O3 92.92(9) 2_666 2_767
OW1 La1 O3 121.69(10) . 2_767
O1 La1 O3 152.94(9) . 2_767
O3 La1 O3 59.19(10) . 2_767
O6 La1 O17 66.40(9) 2_766 .
O10 La1 O17 141.09(8) . .
O8 La1 O17 123.68(10) 2_666 .
OW1 La1 O17 77.62(10) . .
O1 La1 O17 136.68(9) . .
O3 La1 O17 72.23(9) . .
O3 La1 O17 70.14(9) 2_767 .
O6 La1 N1 70.31(10) 2_766 .
O10 La1 N1 68.61(10) . .
O8 La1 N1 119.26(10) 2_666 .
OW1 La1 N1 128.55(10) . .
O1 La1 N1 59.67(10) . .
O3 La1 N1 58.84(9) . .
O3 La1 N1 109.36(10) 2_767 .
O17 La1 N1 117.03(9) . .
O6 La1 O4 123.48(9) 2_766 2_767
O10 La1 O4 97.34(9) . 2_767
O8 La1 O4 67.09(9) 2_666 2_767
OW1 La1 O4 74.67(10) . 2_767
O1 La1 O4 138.74(9) . 2_767
O3 La1 O4 101.90(8) . 2_767
O3 La1 O4 47.52(9) 2_767 2_767
O17 La1 O4 62.19(9) . 2_767
N1 La1 O4 156.77(9) . 2_767
O6 La1 C7 126.23(9) 2_766 2_767
O10 La1 C7 87.69(10) . 2_767
O8 La1 C7 82.61(10) 2_666 2_767
OW1 La1 C7 97.50(11) . 2_767
O1 La1 C7 157.36(9) . 2_767
O3 La1 C7 78.80(9) . 2_767
O3 La1 C7 24.19(9) 2_767 2_767
O17 La1 C7 59.91(9) . 2_767
N1 La1 C7 133.31(10) . 2_767
O4 La1 C7 23.96(9) 2_767 2_767
O5 La2 O7 122.33(9) . .
O5 La2 O2 75.86(10) . .
O7 La2 O2 139.46(11) . .
O5 La2 OW2 143.16(11) . .
O7 La2 OW2 70.71(10) . .
O2 La2 OW2 75.17(11) . .
O5 La2 OW5 82.47(11) . .
O7 La2 OW5 76.97(11) . .
O2 La2 OW5 143.57(11) . .
OW2 La2 OW5 133.71(11) . .
O5 La2 OW4 72.82(10) . .
O7 La2 OW4 141.19(11) . .
O2 La2 OW4 76.07(11) . .
OW2 La2 OW4 120.68(10) . .
OW5 La2 OW4 69.66(10) . .
O5 La2 OW6 79.38(12) . .
O7 La2 OW6 79.11(12) . .
O2 La2 OW6 68.63(12) . .
OW2 La2 OW6 69.17(11) . .
OW5 La2 OW6 135.42(10) . .
OW4 La2 OW6 139.31(12) . .
O5 La2 OW3 140.14(11) . .
O7 La2 OW3 80.18(10) . .
O2 La2 OW3 109.45(10) . .
OW2 La2 OW3 71.99(11) . .
OW5 La2 OW3 70.54(11) . .
OW4 La2 OW3 70.58(10) . .
OW6 La2 OW3 140.17(12) . .
O5 La2 N2 61.44(9) . .
O7 La2 N2 60.90(9) . .
O2 La2 N2 121.56(10) . .
OW2 La2 N2 118.10(10) . .
OW5 La2 N2 69.56(10) . .
OW4 La2 N2 121.19(9) . .
OW6 La2 N2 65.97(10) . .
OW3 La2 N2 128.97(11) . .
O13 Mo1 O9 104.96(18) . .
O13 Mo1 O14 103.87(14) . .
O9 Mo1 O14 98.34(15) . .
O13 Mo1 O15 102.62(14) . .
O9 Mo1 O15 98.01(16) . .
O14 Mo1 O15 143.92(11) . .
O13 Mo1 O16 90.03(15) . 2_777
O9 Mo1 O16 165.01(14) . 2_777
O14 Mo1 O16 77.81(12) . 2_777
O15 Mo1 O16 78.12(12) . 2_777
O13 Mo1 O11 160.51(15) . .
O9 Mo1 O11 94.48(14) . .
O14 Mo1 O11 74.16(10) . .
O15 Mo1 O11 72.67(10) . .
O16 Mo1 O11 70.53(10) 2_777 .
O12 Mo2 O17 104.89(15) . 1_565
O12 Mo2 O14 101.39(15) . .
O17 Mo2 O14 100.30(12) 1_565 .
O12 Mo2 O20 97.48(14) . .
O17 Mo2 O20 101.06(12) 1_565 .
O14 Mo2 O20 146.66(11) . .
O12 Mo2 O11 93.80(13) . .
O17 Mo2 O11 161.16(12) 1_565 .
O14 Mo2 O11 77.80(10) . .
O20 Mo2 O11 73.73(10) . .
O12 Mo2 O19 163.43(12) . 2_777
O17 Mo2 O19 89.78(12) 1_565 2_777
O14 Mo2 O19 83.11(12) . 2_777
O20 Mo2 O19 71.71(10) . 2_777
O11 Mo2 O19 71.38(10) . 2_777
O12 Mo2 Mo4 85.14(11) . .
O17 Mo2 Mo4 135.40(9) 1_565 .
O14 Mo2 Mo4 120.52(8) . .
O20 Mo2 Mo4 34.40(7) . .
O11 Mo2 Mo4 42.72(6) . .
O19 Mo2 Mo4 78.92(7) 2_777 .
O21 Mo3 O10 105.29(15) . .
O21 Mo3 O15 101.42(14) . .
O10 Mo3 O15 99.52(13) . .
O21 Mo3 O19 98.15(14) . .
O10 Mo3 O19 99.43(12) . .
O15 Mo3 O19 147.98(12) . .
O21 Mo3 O11 96.33(13) . .
O10 Mo3 O11 158.22(13) . .
O15 Mo3 O11 78.28(11) . .
O19 Mo3 O11 74.57(10) . .
O21 Mo3 O20 166.68(12) . 2_777
O10 Mo3 O20 85.46(12) . 2_777
O15 Mo3 O20 84.16(12) . 2_777
O19 Mo3 O20 71.90(11) . 2_777
O11 Mo3 O20 72.77(10) . 2_777
O21 Mo3 Mo4 86.47(11) . .
O10 Mo3 Mo4 134.64(9) . .
O15 Mo3 Mo4 121.29(9) . .
O19 Mo3 Mo4 35.22(7) . .
O11 Mo3 Mo4 43.03(6) . .
O20 Mo3 Mo4 80.32(7) 2_777 .
O18 Mo4 O16 104.73(15) . .
O18 Mo4 O20 102.25(14) . .
O16 Mo4 O20 98.18(13) . .
O18 Mo4 O19 101.56(14) . .
O16 Mo4 O19 96.76(12) . .
O20 Mo4 O19 147.53(11) . .
O18 Mo4 O11 98.94(13) . .
O16 Mo4 O11 156.28(12) . .
O20 Mo4 O11 78.07(10) . .
O19 Mo4 O11 76.69(10) . .
O18 Mo4 O11 173.91(12) . 2_777
O16 Mo4 O11 81.32(12) . 2_777
O20 Mo4 O11 77.30(11) . 2_777
O19 Mo4 O11 76.69(10) . 2_777
O11 Mo4 O11 74.99(11) . 2_777
O18 Mo4 Mo3 90.07(11) . .
O16 Mo4 Mo3 132.33(9) . .
O20 Mo4 Mo3 122.97(8) . .
O19 Mo4 Mo3 35.58(7) . .
O11 Mo4 Mo3 44.92(7) . .
O11 Mo4 Mo3 85.18(7) 2_777 .
O18 Mo4 Mo2 90.85(11) . .
O16 Mo4 Mo2 133.62(9) . .
O20 Mo4 Mo2 35.44(8) . .
O19 Mo4 Mo2 122.93(7) . .
O11 Mo4 Mo2 46.29(7) . .
O11 Mo4 Mo2 85.34(7) 2_777 .
Mo3 Mo4 Mo2 90.01(2) . .
C6 O1 La1 126.9(2) . .
C6 O2 La2 112.9(3) . .
C7 O3 La1 126.2(2) . .
C7 O3 La1 97.8(2) . 2_767
La1 O3 La1 120.81(10) . 2_767
C7 O4 La1 88.8(2) . 2_767
C14 O5 La2 126.5(2) . .
C14 O6 La1 153.9(3) . 2_766
C13 O7 La2 128.1(2) . .
C13 O8 La1 171.9(3) . 2_666
Mo3 O10 La1 154.64(15) . .
Mo4 O11 Mo3 92.06(9) . .
Mo4 O11 Mo2 90.99(9) . .
Mo3 O11 Mo2 163.30(13) . .
Mo4 O11 Mo4 105.01(11) . 2_777
Mo3 O11 Mo4 97.55(10) . 2_777
Mo2 O11 Mo4 97.51(10) . 2_777
Mo4 O11 Mo1 164.05(13) . .
Mo3 O11 Mo1 87.11(9) . .
Mo2 O11 Mo1 85.47(8) . .
Mo4 O11 Mo1 90.88(9) 2_777 .
Mo2 O14 Mo1 116.96(14) . .
Mo3 O15 Mo1 117.03(14) . .
Mo4 O16 Mo1 117.26(14) . 2_777
Mo2 O17 La1 153.54(15) 1_545 .
Mo4 O19 Mo3 109.21(12) . .
Mo4 O19 Mo2 111.30(12) . 2_777
Mo3 O19 Mo2 104.43(11) . 2_777
Mo4 O20 Mo2 110.16(13) . .
Mo4 O20 Mo3 109.45(12) . 2_777
Mo2 O20 Mo3 103.71(11) . 2_777
C1 N1 C5 118.3(3) . .
C1 N1 La1 120.4(3) . .
C5 N1 La1 121.3(2) . .
C12 N2 C8 118.8(3) . .
C12 N2 La2 120.3(2) . .
C8 N2 La2 120.8(2) . .
N1 C1 C2 122.5(4) . .
N1 C1 C6 114.4(3) . .
C2 C1 C6 123.1(3) . .
C1 C2 C3 119.0(4) . .
C4 C3 C2 118.6(4) . .
C3 C4 C5 119.0(4) . .
N1 C5 C4 122.6(3) . .
N1 C5 C7 113.9(3) . .
C4 C5 C7 123.5(3) . .
O1 C6 O2 123.6(4) . .
O1 C6 C1 118.1(3) . .
O2 C6 C1 118.3(4) . .
O4 C7 O3 122.7(3) . .
O4 C7 C5 120.4(4) . .
O3 C7 C5 116.9(3) . .
O4 C7 La1 67.3(2) . 2_767
O3 C7 La1 58.04(18) . 2_767
C5 C7 La1 161.0(2) . 2_767
N2 C8 C9 121.9(3) . .
N2 C8 C13 114.6(3) . .
C9 C8 C13 123.5(3) . .
C8 C9 C10 118.8(4) . .
C11 C10 C9 119.4(4) . .
C10 C11 C12 118.0(4) . .
N2 C12 C11 123.0(3) . .
N2 C12 C14 115.2(3) . .
C11 C12 C14 121.8(3) . .
O8 C13 O7 125.9(3) . .
O8 C13 C8 118.7(3) . .
O7 C13 C8 115.3(3) . .
O6 C14 O5 124.8(4) . .
O6 C14 C12 118.5(3) . .
O5 C14 C12 116.6(3) . .

loop_
_geom_bond_atom_site_label_1
_geom_bond_atom_site_label_2
_geom_bond_distance
_geom_bond_site_symmetry_2
La1 O6 2.455(3) 2_766
La1 O10 2.518(3) .
La1 O8 2.553(3) 2_666
La1 OW1 2.578(4) .
La1 O1 2.585(3) .
La1 O3 2.602(3) .
La1 O3 2.631(3) 2_767
La1 O17 2.664(3) .
La1 N1 2.734(3) .
La1 O4 2.835(3) 2_767
La1 C7 3.073(4) 2_767
La2 O5 2.518(3) .
La2 O7 2.522(3) .
La2 O2 2.532(3) .
La2 OW2 2.575(3) .
La2 OW5 2.581(4) .
La2 OW4 2.581(3) .
La2 OW6 2.609(3) .
La2 OW3 2.629(3) .
La2 N2 2.642(3) .
Mo1 O13 1.703(3) .
Mo1 O9 1.708(4) .
Mo1 O14 1.916(3) .
Mo1 O15 1.928(3) .
Mo1 O16 2.302(3) 2_777
Mo1 O11 2.456(3) .
Mo2 O12 1.696(3) .
Mo2 O17 1.715(3) 1_565
Mo2 O14 1.893(3) .
Mo2 O20 1.988(3) .
Mo2 O11 2.326(3) .
Mo2 O19 2.350(3) 2_777
Mo2 Mo4 3.2180(10) .
Mo3 O21 1.701(3) .
Mo3 O10 1.722(3) .
Mo3 O15 1.886(3) .
Mo3 O19 1.970(3) .
Mo3 O11 2.259(3) .
Mo3 O20 2.354(3) 2_777
Mo3 Mo4 3.1980(11) .
Mo4 O18 1.678(3) .
Mo4 O16 1.742(3) .
Mo4 O20 1.937(3) .
Mo4 O19 1.953(2) .
Mo4 O11 2.184(2) .
Mo4 O11 2.407(3) 2_777
O1 C6 1.248(5) .
O2 C6 1.257(4) .
O3 C7 1.271(5) .
O3 La1 2.631(3) 2_767
O4 C7 1.248(5) .
O4 La1 2.835(3) 2_767
O5 C14 1.261(4) .
O6 C14 1.240(4) .
O6 La1 2.455(3) 2_766
O7 C13 1.261(4) .
O8 C13 1.239(4) .
O8 La1 2.553(3) 2_666
O11 Mo4 2.407(3) 2_777
O16 Mo1 2.302(3) 2_777
O17 Mo2 1.715(3) 1_545
O19 Mo2 2.350(3) 2_777
O20 Mo3 2.354(3) 2_777
N1 C1 1.332(5) .
N1 C5 1.342(5) .
N2 C12 1.323(4) .
N2 C8 1.344(5) .
C1 C2 1.382(6) .
C1 C6 1.505(6) .
C2 C3 1.388(6) .
C3 C4 1.376(6) .
C4 C5 1.382(5) .
C5 C7 1.491(5) .
C7 La1 3.073(4) 2_767
C8 C9 1.383(5) .
C8 C13 1.520(5) .
C9 C10 1.388(6) .
C10 C11 1.377(6) .
C11 C12 1.394(5) .
C12 C14 1.510(5) .
